data_1532414
loop_
_publ_author_name
'Yartys', V.A.'
'Olavesen, T.'
'Hauback, B.C.'
'Fjellvag, H.'

_publ_section_title
;
 Orthorhombic Nd Ni Sn D with filled (Ti Ni Si)-type structure
;
_journal_name_full 'Journal of Alloys Compd.'
_journal_page_first 181
_journal_page_last 186
_journal_volume 336
_journal_year 2002
_chemical_formula_sum 'D Nd Ni Sn'
_chemical_name_systematic 'Nd Ni Sn D'
_space_group_IT_number 33
_symmetry_space_group_name_Hall 'P 2c -2n'
_symmetry_space_group_name_H-M 'P n a 21'
_cell_angle_alpha 90
_cell_angle_beta 90
_cell_angle_gamma 90
_cell_formula_units_Z 4
_cell_length_a 7.21707
_cell_length_b 8.39695
_cell_length_c 4.35618
_cell_volume 263.991
_citation_journal_id_ASTM JALCEU
_cod_data_source_file Yartys_JALCEU_2002_437.cif
_cod_data_source_block D1Nd1Ni1Sn1
_cod_original_cell_volume 263.9905
_cod_original_formula_sum 'D1 Nd1 Ni1 Sn1'
_cod_database_code 1532414

loop_
_symmetry_equiv_pos_as_xyz
x,y,z
-x,-y,z+1/2
-x+1/2,y+1/2,z+1/2
x+1/2,-y+1/2,z

loop_
_atom_site_label
_atom_site_type_symbol
_atom_site_fract_x
_atom_site_fract_y
_atom_site_fract_z
_atom_site_occupancy
_atom_site_U_iso_or_equiv
D1 D 0.4379 0.0742 0.764 1 0.0
Sn2 Sn 0.6622 0.571 0.226 0.91 0.0
Ni2 Ni 0.6622 0.571 0.226 0.09 0.0
Nd1 Nd 0.1303 0.3096 0.235 1 0.0
Ni1 Ni 0.7761 0.8951 0.246 0.91 0.0
Sn1 Sn 0.7761 0.8951 0.246 0.09 0.0
